data_4003340
loop_
_publ_author_name
'Fang, Wei-Hui'
'Wang, Jian-Fang'
'Zhang, Lei'
'Zhang, Jian'

_publ_section_title
;
 Titanium--Oxo Cluster Based Precise Assembly for Multidimensional
 Materials
;
_journal_issue 7
_journal_name_full 'Chemistry of Materials'
_journal_page_first 2681
_journal_paper_doi 10.1021/acs.chemmater.7b00324
_journal_volume 29
_journal_year 2017
_chemical_formula_sum 'C45 H56 Cu I N O12 P2 Ti3'
_chemical_formula_weight 1198.91
_space_group_IT_number 2
_space_group_name_Hall '-P 1'
_space_group_name_H-M_alt 'P -1'
_symmetry_cell_setting triclinic
_symmetry_space_group_name_H-M 'P -1'
_atom_sites_solution_hydrogens geom
_atom_sites_solution_primary direct
_atom_sites_solution_secondary difmap
_audit_creation_method SHELXL-97
_cell_angle_alpha 93.366(3)
_cell_angle_beta 105.250(4)
_cell_angle_gamma 106.592(4)
_cell_formula_units_Z 2
_cell_length_a 11.9007(5)
_cell_length_b 13.1334(6)
_cell_length_c 18.7685(7)
_cell_measurement_reflns_used 4883
_cell_measurement_temperature 298(2)
_cell_measurement_theta_max 26.5210
_cell_measurement_theta_min 2.7520
_cell_volume 2683.8(2)
_computing_structure_refinement 'SHELXL-97 (Sheldrick, 1997)'
_computing_structure_solution 'SHELXS-97 (Sheldrick, 1990)'
_diffrn_ambient_temperature 298(2)
_diffrn_measured_fraction_theta_full 0.995
_diffrn_measured_fraction_theta_max 0.995
_diffrn_measurement_device_type 'Xcalibur, Eos'
_diffrn_measurement_method CCD_Profile_fitting
_diffrn_radiation_monochromator graphite
_diffrn_radiation_source 'fine-focus sealed tube'
_diffrn_radiation_type MoK\a
_diffrn_radiation_wavelength 0.71073
_diffrn_reflns_av_R_equivalents 0.0359
_diffrn_reflns_av_sigmaI/netI 0.0687
_diffrn_reflns_limit_h_max 14
_diffrn_reflns_limit_h_min -10
_diffrn_reflns_limit_k_max 15
_diffrn_reflns_limit_k_min -15
_diffrn_reflns_limit_l_max 20
_diffrn_reflns_limit_l_min -22
_diffrn_reflns_number 18394
_diffrn_reflns_theta_full 25.00
_diffrn_reflns_theta_max 25.00
_diffrn_reflns_theta_min 2.45
_exptl_absorpt_coefficient_mu 1.511
_exptl_absorpt_correction_T_max 0.739
_exptl_absorpt_correction_T_min 0.552
_exptl_absorpt_correction_type multi-scan
_exptl_crystal_colour yellow
_exptl_crystal_density_diffrn 1.484
_exptl_crystal_density_method 'not measured'
_exptl_crystal_description BLOCK
_exptl_crystal_F_000 1214
_exptl_crystal_size_max 0.4
_exptl_crystal_size_mid 0.4
_exptl_crystal_size_min 0.2
_refine_diff_density_max 0.672
_refine_diff_density_min -0.834
_refine_diff_density_rms 0.097
_refine_ls_extinction_method none
_refine_ls_goodness_of_fit_ref 1.067
_refine_ls_hydrogen_treatment mixed
_refine_ls_matrix_type full
_refine_ls_number_parameters 598
_refine_ls_number_reflns 9444
_refine_ls_number_restraints 0
_refine_ls_restrained_S_all 1.067
_refine_ls_R_factor_all 0.0908
_refine_ls_R_factor_gt 0.0542
_refine_ls_shift/su_max 0.001
_refine_ls_shift/su_mean 0.000
_refine_ls_structure_factor_coef Fsqd
_refine_ls_weighting_details 'calc w=1/[\s^2^(Fo^2^)+(0.0726P)^2^+0.0000P] where P=(Fo^2^+2Fc^2^)/3'
_refine_ls_weighting_scheme calc
_refine_ls_wR_factor_gt 0.1341
_refine_ls_wR_factor_ref 0.1510
_reflns_number_gt 6360
_reflns_number_total 9444
_reflns_threshold_expression >2sigma(I)
_cod_data_source_file cm7b00324_si_002.cif
_cod_data_source_block PTC-27
_cod_original_cell_volume 2683.76(19)
_cod_database_code 4003340

loop_
_symmetry_equiv_pos_as_xyz
'x, y, z'
'-x, -y, -z'

loop_
_atom_site_label
_atom_site_type_symbol
_atom_site_fract_x
_atom_site_fract_y
_atom_site_fract_z
_atom_site_U_iso_or_equiv
_atom_site_adp_type
_atom_site_occupancy
_atom_site_symmetry_multiplicity
_atom_site_calc_flag
_atom_site_refinement_flags
Ti3 Ti 0.96829(8) 0.54760(7) 0.11586(5) 0.0331(2) Uani 1 1 d .
Cu1 Cu 1.39725(6) 0.89873(6) 0.48833(3) 0.0452(2) Uani 1 1 d .
Ti1 Ti 1.23914(8) 0.53769(7) 0.05422(5) 0.0340(2) Uani 1 1 d .
Ti2 Ti 1.15356(9) 0.73986(7) 0.07769(5) 0.0365(2) Uani 1 1 d .
P2 P 1.04439(13) 0.33272(11) 0.09055(7) 0.0361(3) Uani 1 1 d .
P1 P 1.27194(13) 0.84406(12) 0.55812(8) 0.0436(4) Uani 1 1 d .
I1 I 1.37649(4) 1.05423(4) 0.41314(2) 0.06153(17) Uani 1 1 d .
O11 O 1.0994(3) 0.5809(2) 0.07191(17) 0.0327(8) Uani 1 1 d .
O7 O 1.2773(3) 0.6952(3) 0.04188(19) 0.0406(9) Uani 1 1 d .
O10 O 1.0126(3) 0.7089(3) 0.11731(18) 0.0397(9) Uani 1 1 d .
O12 O 0.8230(3) 0.5051(3) 0.04807(17) 0.0368(8) Uani 1 1 d .
O1 O 1.2590(3) 0.7388(3) 0.18662(18) 0.0429(9) Uani 1 1 d .
O5 O 1.1633(3) 0.3938(3) 0.07653(18) 0.0393(9) Uani 1 1 d .
O2 O 1.3077(3) 0.5877(3) 0.17362(18) 0.0452(10) Uani 1 1 d .
O4 O 0.9500(3) 0.2583(3) 0.02178(18) 0.0436(9) Uani 1 1 d .
O8 O 1.3874(3) 0.5234(3) 0.06647(19) 0.0450(9) Uani 1 1 d .
O6 O 1.2116(3) 0.8806(3) 0.09606(19) 0.0476(10) Uani 1 1 d .
O9 O 0.9576(4) 0.5581(3) 0.20909(19) 0.0621(12) Uani 1 1 d .
N1 N 1.3984(4) 0.7732(4) 0.4163(2) 0.0414(11) Uani 1 1 d .
C26 C 1.3516(5) 0.6755(4) 0.2948(3) 0.0385(13) Uani 1 1 d .
C7 C 1.3036(5) 0.9320(5) 0.6440(3) 0.0495(15) Uani 1 1 d .
C12 C 1.3411(6) 1.0411(6) 0.6413(4) 0.0654(19) Uani 1 1 d .
H12 H 1.3601 1.0655 0.5979 0.078 Uiso 1 1 calc R
C29 C 1.4385(6) 0.6973(5) 0.4454(3) 0.0617(18) Uani 1 1 d .
H29 H 1.4699 0.7047 0.4982 0.074 Uiso 1 1 calc R
C30 C 1.3017(5) 0.6668(4) 0.2109(3) 0.0377(13) Uani 1 1 d .
C25 C 1.3551(5) 0.7627(4) 0.3416(3) 0.0402(13) Uani 1 1 d .
H25 H 1.3257 0.8172 0.3200 0.048 Uiso 1 1 calc R
C13 C 1.1076(5) 0.8218(5) 0.5195(3) 0.0495(15) Uani 1 1 d .
C1 C 1.2834(6) 0.7164(5) 0.5860(3) 0.0543(16) Uani 1 1 d .
C20 C 0.9940(6) 0.1576(5) 0.1650(4) 0.072(2) Uani 1 1 d .
H20 H 0.9180 0.1309 0.1269 0.087 Uiso 1 1 calc R
C22 C 1.1249(8) 0.1357(6) 0.2767(4) 0.076(2) Uani 1 1 d .
H22 H 1.1395 0.0973 0.3177 0.091 Uiso 1 1 calc R
C24 C 1.1906(6) 0.2813(6) 0.2139(3) 0.069(2) Uani 1 1 d .
H24 H 1.2530 0.3436 0.2112 0.083 Uiso 1 1 calc R
C23 C 1.2128(7) 0.2225(6) 0.2721(4) 0.082(2) Uani 1 1 d .
H23 H 1.2907 0.2441 0.3086 0.098 Uiso 1 1 calc R
C28 C 1.4374(7) 0.6064(6) 0.4027(3) 0.074(2) Uani 1 1 d .
H28 H 1.4669 0.5527 0.4255 0.089 Uiso 1 1 calc R
C14 C 1.0258(6) 0.7866(6) 0.5584(4) 0.080(2) Uani 1 1 d .
H14 H 1.0534 0.7670 0.6063 0.096 Uiso 1 1 calc R
C8 C 1.2829(6) 0.8993(6) 0.7092(3) 0.0690(19) Uani 1 1 d .
H8 H 1.2604 0.8250 0.7136 0.083 Uiso 1 1 calc R
C40 C 0.9565(8) 0.7808(7) 0.1460(4) 0.090(3) Uani 1 1 d .
H40 H 0.8948 0.7200 0.1579 0.108 Uiso 1 1 calc R
C27 C 1.3921(6) 0.5970(5) 0.3264(3) 0.0610(18) Uani 1 1 d .
H27 H 1.3891 0.5356 0.2957 0.073 Uiso 1 1 calc R
C41 C 0.8717(14) 0.8018(13) 0.0934(7) 0.230(9) Uani 1 1 d .
H41A H 0.8484 0.8607 0.1136 0.346 Uiso 1 1 calc R
H41B H 0.7995 0.7377 0.0759 0.346 Uiso 1 1 calc R
H41C H 0.9040 0.8226 0.0516 0.346 Uiso 1 1 calc R
C15 C 0.9021(7) 0.7785(7) 0.5296(5) 0.093(3) Uani 1 1 d .
H15 H 0.8463 0.7548 0.5577 0.111 Uiso 1 1 calc R
C34 C 1.3664(6) 0.7459(6) 0.0057(4) 0.0633(18) Uani 1 1 d .
H34 H 1.3910 0.6862 -0.0146 0.076 Uiso 1 1 calc R
C11 C 1.3517(7) 1.1154(7) 0.6994(5) 0.083(2) Uani 1 1 d .
H11 H 1.3762 1.1900 0.6959 0.100 Uiso 1 1 calc R
C5 C 1.3997(8) 0.6130(8) 0.6551(5) 0.091(3) Uani 1 1 d .
H5 H 1.4693 0.6106 0.6931 0.109 Uiso 1 1 calc R
C10 C 1.3263(7) 1.0803(9) 0.7620(5) 0.093(3) Uani 1 1 d .
H10 H 1.3308 1.1306 0.8019 0.112 Uiso 1 1 calc R
C3 C 1.2188(9) 0.5240(6) 0.5627(5) 0.096(3) Uani 1 1 d .
H3 H 1.1604 0.4589 0.5350 0.115 Uiso 1 1 calc R
C6 C 1.3856(6) 0.7120(6) 0.6409(4) 0.0680(19) Uani 1 1 d .
H6 H 1.4454 0.7763 0.6687 0.082 Uiso 1 1 calc R
C9 C 1.2945(7) 0.9732(9) 0.7677(4) 0.092(3) Uani 1 1 d .
H9 H 1.2804 0.9498 0.8125 0.110 Uiso 1 1 calc R
C18 C 1.0657(7) 0.8474(8) 0.4508(4) 0.107(3) Uani 1 1 d .
H18 H 1.1204 0.8717 0.4221 0.128 Uiso 1 1 calc R
C36 C 1.3165(7) 0.7915(8) -0.0587(4) 0.108(3) Uani 1 1 d .
H36A H 1.2398 0.7394 -0.0900 0.162 Uiso 1 1 calc R
H36B H 1.3755 0.8093 -0.0876 0.162 Uiso 1 1 calc R
H36C H 1.3004 0.8568 -0.0424 0.162 Uiso 1 1 calc R
C2 C 1.2000(7) 0.6198(6) 0.5470(4) 0.0677(19) Uani 1 1 d .
H2 H 1.1292 0.6198 0.5090 0.081 Uiso 1 1 calc R
C16 C 0.8647(8) 0.8045(8) 0.4627(6) 0.105(3) Uani 1 1 d .
H16 H 0.7809 0.7995 0.4427 0.126 Uiso 1 1 calc R
C35 C 1.4787(7) 0.8163(9) 0.0605(5) 0.137(4) Uani 1 1 d .
H35A H 1.5489 0.8218 0.0413 0.206 Uiso 1 1 calc R
H35B H 1.4914 0.7863 0.1075 0.206 Uiso 1 1 calc R
H35C H 1.4707 0.8879 0.0693 0.206 Uiso 1 1 calc R
C21 C 1.0180(7) 0.1029(6) 0.2249(4) 0.085(3) Uani 1 1 d .
H21 H 0.9566 0.0406 0.2287 0.102 Uiso 1 1 calc R
O3 O 0.9888(3) 0.4062(3) 0.12414(18) 0.0414(9) Uani 1 1 d .
C4 C 1.3166(10) 0.5195(7) 0.6158(6) 0.099(3) Uani 1 1 d .
H4 H 1.3278 0.4524 0.6259 0.119 Uiso 1 1 calc R
C43 C 0.9478(9) 0.5129(7) 0.2729(4) 0.106(3) Uani 1 1 d .
H43 H 0.9042 0.5568 0.2934 0.127 Uiso 1 1 calc R
C37 C 1.2540(9) 0.9926(5) 0.1207(5) 0.103(3) Uani 1 1 d .
H37 H 1.1944 1.0002 0.1480 0.124 Uiso 1 1 calc R
C44 C 0.8585(10) 0.4085(7) 0.2580(5) 0.130(4) Uani 1 1 d .
H44A H 0.7862 0.4075 0.2178 0.195 Uiso 1 1 calc R
H44B H 0.8346 0.3918 0.3032 0.195 Uiso 1 1 calc R
H44C H 0.8936 0.3548 0.2428 0.195 Uiso 1 1 calc R
C42 C 1.0180(9) 0.8221(6) 0.2245(4) 0.107(3) Uani 1 1 d .
H42A H 1.0405 0.7650 0.2505 0.160 Uiso 1 1 calc R
H42B H 0.9629 0.8471 0.2466 0.160 Uiso 1 1 calc R
H42C H 1.0922 0.8821 0.2293 0.160 Uiso 1 1 calc R
C17 C 0.9423(9) 0.8381(11) 0.4223(6) 0.154(5) Uani 1 1 d .
H17 H 0.9129 0.8556 0.3740 0.185 Uiso 1 1 calc R
C38 C 1.3674(8) 1.0254(7) 0.1802(6) 0.142(4) Uani 1 1 d .
H38A H 1.3593 0.9809 0.2199 0.213 Uiso 1 1 calc R
H38B H 1.3865 1.1009 0.2003 0.213 Uiso 1 1 calc R
H38C H 1.4335 1.0165 0.1610 0.213 Uiso 1 1 calc R
C45 C 1.0504(10) 0.5335(13) 0.3299(6) 0.232(9) Uani 1 1 d .
H45A H 1.0753 0.6082 0.3534 0.348 Uiso 1 1 calc R
H45B H 1.1160 0.5217 0.3113 0.348 Uiso 1 1 calc R
H45C H 1.0351 0.4855 0.3668 0.348 Uiso 1 1 calc R
C39 C 1.2258(13) 1.0508(7) 0.0604(6) 0.169(6) Uani 1 1 d .
H39A H 1.1393 1.0194 0.0318 0.253 Uiso 1 1 calc R
H39B H 1.2773 1.0472 0.0279 0.253 Uiso 1 1 calc R
H39C H 1.2416 1.1260 0.0801 0.253 Uiso 1 1 calc R
C0AA C 1.0797(5) 0.2503(4) 0.1604(3) 0.0392(13) Uani 1 1 d .
C19 C 1.5051(16) 0.5050(15) 0.0997(8) 0.070(5) Uani 0.50 1 d P
C19' C 1.4722(13) 0.4905(12) 0.1271(9) 0.057(4) Uiso 0.50 1 d P
H19 H 1.5425 0.5135 0.0616 0.068 Uiso 1 1 d R
C31 C 1.4617(9) 0.3828(9) 0.1074(6) 0.137(4) Uani 1 1 d .
H31A H 1.4811 0.3523 0.0650 0.205 Uiso 1 1 d R
H31B H 1.3744 0.3505 0.1024 0.205 Uiso 1 1 d R
H31C H 1.5108 0.3678 0.1539 0.205 Uiso 1 1 d R
C32 C 1.5904(9) 0.5785(10) 0.1509(8) 0.189(7) Uani 1 1 d .

loop_
_atom_site_aniso_label
_atom_site_aniso_U_11
_atom_site_aniso_U_22
_atom_site_aniso_U_33
_atom_site_aniso_U_23
_atom_site_aniso_U_13
_atom_site_aniso_U_12
Ti3 0.0441(6) 0.0366(5) 0.0212(4) 0.0039(4) 0.0111(4) 0.0153(4)
Cu1 0.0551(4) 0.0549(5) 0.0282(3) 0.0057(3) 0.0118(3) 0.0215(3)
Ti1 0.0392(5) 0.0384(6) 0.0258(5) 0.0026(4) 0.0098(4) 0.0144(4)
Ti2 0.0474(6) 0.0316(5) 0.0277(5) 0.0019(4) 0.0078(4) 0.0115(4)
P2 0.0467(9) 0.0364(8) 0.0269(7) 0.0085(6) 0.0088(6) 0.0166(7)
P1 0.0464(9) 0.0525(10) 0.0321(7) 0.0057(7) 0.0107(7) 0.0165(7)
I1 0.0620(3) 0.0690(3) 0.0486(3) 0.0186(2) 0.0028(2) 0.0230(2)
O11 0.0380(19) 0.0286(19) 0.0287(18) -0.0023(15) 0.0063(15) 0.0108(15)
O7 0.046(2) 0.040(2) 0.037(2) 0.0076(17) 0.0151(17) 0.0110(17)
O10 0.052(2) 0.037(2) 0.036(2) 0.0031(17) 0.0141(17) 0.0228(17)
O12 0.046(2) 0.043(2) 0.0260(17) 0.0016(16) 0.0130(16) 0.0184(17)
O1 0.060(2) 0.036(2) 0.0262(18) -0.0001(16) 0.0040(17) 0.0133(18)
O5 0.050(2) 0.038(2) 0.0357(19) 0.0104(17) 0.0168(17) 0.0184(17)
O2 0.059(2) 0.053(2) 0.0262(19) -0.0055(18) 0.0057(17) 0.031(2)
O4 0.054(2) 0.044(2) 0.0303(19) 0.0074(17) 0.0074(17) 0.0145(18)
O8 0.043(2) 0.056(2) 0.041(2) 0.0035(18) 0.0111(17) 0.0227(18)
O6 0.065(3) 0.030(2) 0.038(2) 0.0008(17) 0.0041(19) 0.0102(18)
O9 0.116(4) 0.055(3) 0.028(2) 0.0087(19) 0.037(2) 0.032(3)
N1 0.053(3) 0.049(3) 0.025(2) 0.006(2) 0.009(2) 0.023(2)
C26 0.044(3) 0.042(3) 0.024(3) 0.000(2) 0.005(2) 0.011(3)
C7 0.041(3) 0.068(4) 0.040(3) 0.002(3) 0.013(3) 0.018(3)
C12 0.061(4) 0.070(5) 0.062(4) -0.002(4) 0.014(3) 0.023(4)
C29 0.093(5) 0.075(5) 0.026(3) 0.005(3) 0.016(3) 0.040(4)
C30 0.039(3) 0.040(3) 0.031(3) 0.006(3) 0.007(2) 0.010(3)
C25 0.041(3) 0.044(3) 0.032(3) -0.001(3) 0.005(2) 0.015(3)
C13 0.045(3) 0.055(4) 0.043(3) -0.002(3) 0.008(3) 0.012(3)
C1 0.061(4) 0.065(4) 0.044(3) 0.013(3) 0.025(3) 0.020(3)
C20 0.062(4) 0.061(4) 0.082(5) 0.030(4) 0.003(4) 0.013(4)
C22 0.100(6) 0.089(6) 0.065(5) 0.053(4) 0.030(4) 0.055(5)
C24 0.065(4) 0.071(5) 0.056(4) 0.020(4) 0.002(4) 0.009(4)
C23 0.087(6) 0.083(6) 0.059(4) 0.034(4) -0.004(4) 0.021(4)
C28 0.125(6) 0.075(5) 0.036(3) 0.015(3) 0.010(4) 0.063(5)
C14 0.053(5) 0.117(7) 0.058(4) 0.004(4) 0.010(4) 0.014(4)
C8 0.075(5) 0.087(5) 0.041(4) 0.003(4) 0.019(3) 0.018(4)
C40 0.128(7) 0.098(6) 0.071(5) 0.004(5) 0.015(5) 0.089(6)
C27 0.097(5) 0.060(4) 0.040(3) 0.004(3) 0.018(3) 0.048(4)
C41 0.289(17) 0.36(2) 0.146(11) -0.015(12) 0.041(11) 0.283(18)
C15 0.070(6) 0.116(7) 0.085(6) -0.008(5) 0.033(5) 0.014(5)
C34 0.052(4) 0.071(5) 0.062(4) 0.013(4) 0.021(3) 0.007(3)
C11 0.069(5) 0.084(6) 0.080(6) -0.016(5) 0.010(4) 0.014(4)
C5 0.093(6) 0.108(7) 0.107(7) 0.065(6) 0.046(5) 0.060(6)
C10 0.082(6) 0.128(8) 0.059(5) -0.029(6) 0.011(4) 0.034(6)
C3 0.127(8) 0.052(5) 0.120(7) 0.008(5) 0.060(6) 0.023(5)
C6 0.064(4) 0.077(5) 0.065(4) 0.027(4) 0.019(4) 0.020(4)
C9 0.091(6) 0.145(9) 0.043(4) 0.009(5) 0.035(4) 0.027(6)
C18 0.057(5) 0.187(10) 0.072(5) 0.050(6) 0.008(4) 0.035(5)
C36 0.081(6) 0.163(9) 0.070(5) 0.062(6) 0.025(4) 0.013(5)
C2 0.087(5) 0.064(5) 0.058(4) 0.003(4) 0.025(4) 0.028(4)
C16 0.061(5) 0.146(9) 0.111(8) 0.035(7) 0.015(6) 0.042(5)
C35 0.064(6) 0.191(11) 0.105(7) 0.040(7) 0.008(5) -0.028(6)
C21 0.082(5) 0.081(5) 0.105(6) 0.066(5) 0.029(5) 0.034(4)
O3 0.053(2) 0.043(2) 0.0348(19) 0.0116(17) 0.0182(17) 0.0195(18)
C4 0.118(8) 0.066(6) 0.143(9) 0.042(6) 0.059(7) 0.049(6)
C43 0.166(9) 0.086(6) 0.030(4) 0.012(4) 0.022(5) -0.009(6)
C37 0.138(8) 0.036(4) 0.098(6) -0.010(4) -0.003(6) 0.007(4)
C44 0.170(10) 0.104(8) 0.107(7) 0.015(6) 0.081(7) -0.011(7)
C42 0.214(10) 0.077(6) 0.062(5) 0.002(4) 0.063(6) 0.076(6)
C17 0.077(7) 0.293(17) 0.105(8) 0.102(9) 0.019(6) 0.071(8)
C38 0.113(8) 0.097(7) 0.148(9) -0.061(7) -0.024(7) 0.001(6)
C45 0.121(9) 0.39(2) 0.106(9) 0.133(12) -0.014(8) -0.015(11)
C39 0.279(16) 0.050(6) 0.176(11) 0.048(7) 0.065(11) 0.044(8)
C0AA 0.052(3) 0.036(3) 0.031(3) 0.008(2) 0.007(3) 0.020(3)
C19 0.091(12) 0.115(14) 0.046(8) 0.058(9) 0.039(8) 0.069(11)
C31 0.125(8) 0.159(10) 0.162(10) 0.067(9) 0.036(7) 0.096(8)
C32 0.069(6) 0.157(10) 0.244(15) 0.037(10) -0.080(8) 0.001(6)

loop_
_atom_type_symbol
_atom_type_description
_atom_type_scat_dispersion_real
_atom_type_scat_dispersion_imag
_atom_type_scat_source
C C 0.0033 0.0016 'International Tables Vol C Tables 4.2.6.8 and 6.1.1.4'
H H 0.0000 0.0000 'International Tables Vol C Tables 4.2.6.8 and 6.1.1.4'
N N 0.0061 0.0033 'International Tables Vol C Tables 4.2.6.8 and 6.1.1.4'
O O 0.0106 0.0060 'International Tables Vol C Tables 4.2.6.8 and 6.1.1.4'
P P 0.1023 0.0942 'International Tables Vol C Tables 4.2.6.8 and 6.1.1.4'
Ti Ti 0.2776 0.4457 'International Tables Vol C Tables 4.2.6.8 and 6.1.1.4'
Cu Cu 0.3201 1.2651 'International Tables Vol C Tables 4.2.6.8 and 6.1.1.4'
I I -0.4742 1.8119 'International Tables Vol C Tables 4.2.6.8 and 6.1.1.4'

loop_
_geom_angle_atom_site_label_1
_geom_angle_atom_site_label_2
_geom_angle_atom_site_label_3
_geom_angle
_geom_angle_site_symmetry_1
_geom_angle_site_symmetry_3
O12 Ti3 O9 112.59(19) . .
O12 Ti3 O11 112.23(14) . .
O9 Ti3 O11 135.01(18) . .
O12 Ti3 O3 97.39(15) . .
O9 Ti3 O3 90.18(17) . .
O11 Ti3 O3 87.95(14) . .
O12 Ti3 O10 100.43(14) . .
O9 Ti3 O10 92.05(16) . .
O11 Ti3 O10 76.22(14) . .
O3 Ti3 O10 159.62(15) . .
O12 Ti3 Ti2 112.91(12) . .
O9 Ti3 Ti2 116.48(14) . .
O11 Ti3 Ti2 38.18(9) . .
O3 Ti3 Ti2 124.36(11) . .
O10 Ti3 Ti2 38.15(10) . .
O12 Ti3 Ti1 21.84(11) . 2_765
O9 Ti3 Ti1 134.11(16) . 2_765
O11 Ti3 Ti1 90.88(9) . 2_765
O3 Ti3 Ti1 92.45(10) . 2_765
O10 Ti3 Ti1 100.43(9) . 2_765
Ti2 Ti3 Ti1 99.28(3) . 2_765
N1 Cu1 P1 112.50(14) . .
N1 Cu1 I1 107.85(12) . .
P1 Cu1 I1 119.21(5) . .
N1 Cu1 I1 100.63(12) . 2_876
P1 Cu1 I1 103.32(4) . 2_876
I1 Cu1 I1 111.73(3) . 2_876
N1 Cu1 Cu1 115.76(14) . 2_876
P1 Cu1 Cu1 129.35(5) . 2_876
I1 Cu1 Cu1 57.92(2) . 2_876
I1 Cu1 Cu1 53.81(2) 2_876 2_876
O8 Ti1 O12 98.24(16) . 2_765
O8 Ti1 O5 95.65(16) . .
O12 Ti1 O5 93.00(15) 2_765 .
O8 Ti1 O11 162.09(15) . .
O12 Ti1 O11 98.92(14) 2_765 .
O5 Ti1 O11 88.54(14) . .
O8 Ti1 O7 99.70(16) . .
O12 Ti1 O7 92.06(15) 2_765 .
O5 Ti1 O7 162.97(15) . .
O11 Ti1 O7 74.61(14) . .
O8 Ti1 O2 82.98(15) . .
O12 Ti1 O2 178.77(15) 2_765 .
O5 Ti1 O2 86.69(15) . .
O11 Ti1 O2 79.88(13) . .
O7 Ti1 O2 87.90(14) . .
O8 Ti1 Ti2 132.01(13) . .
O12 Ti1 Ti2 102.91(11) 2_765 .
O5 Ti1 Ti2 125.25(11) . .
O11 Ti1 Ti2 37.71(9) . .
O7 Ti1 Ti2 37.73(10) . .
O2 Ti1 Ti2 76.33(10) . .
O8 Ti1 Ti3 118.11(12) . 2_765
O12 Ti1 Ti3 20.79(11) 2_765 2_765
O5 Ti1 Ti3 85.04(10) . 2_765
O11 Ti1 Ti3 79.55(9) . 2_765
O7 Ti1 Ti3 94.12(10) . 2_765
O2 Ti1 Ti3 157.99(11) . 2_765
Ti2 Ti1 Ti3 91.96(3) . 2_765
O6 Ti2 O4 92.53(15) . 2_765
O6 Ti2 O10 102.49(17) . .
O4 Ti2 O10 91.33(15) 2_765 .
O6 Ti2 O7 104.74(18) . .
O4 Ti2 O7 95.18(15) 2_765 .
O10 Ti2 O7 151.65(15) . .
O6 Ti2 O11 171.97(15) . .
O4 Ti2 O11 95.39(14) 2_765 .
O10 Ti2 O11 76.03(14) . .
O7 Ti2 O11 75.91(14) . .
O6 Ti2 O1 87.20(15) . .
O4 Ti2 O1 177.49(17) 2_765 .
O10 Ti2 O1 86.29(14) . .
O7 Ti2 O1 87.30(15) . .
O11 Ti2 O1 84.83(13) . .
O6 Ti2 Ti3 141.13(14) . .
O4 Ti2 Ti3 96.47(11) 2_765 .
O10 Ti2 Ti3 39.78(10) . .
O7 Ti2 Ti3 111.94(11) . .
O11 Ti2 Ti3 36.35(10) . .
O1 Ti2 Ti3 82.22(11) . .
O6 Ti2 Ti1 140.68(14) . .
O4 Ti2 Ti1 102.89(11) 2_765 .
O10 Ti2 Ti1 112.89(10) . .
O7 Ti2 Ti1 38.76(10) . .
O11 Ti2 Ti1 38.00(9) . .
O1 Ti2 Ti1 78.81(10) . .
Ti3 Ti2 Ti1 73.31(3) . .
O3 P2 O5 112.2(2) . .
O3 P2 O4 110.7(2) . .
O5 P2 O4 113.7(2) . .
O3 P2 C0AA 104.8(2) . .
O5 P2 C0AA 107.5(2) . .
O4 P2 C0AA 107.2(2) . .
C7 P1 C1 105.7(3) . .
C7 P1 C13 100.2(3) . .
C1 P1 C13 104.8(3) . .
C7 P1 Cu1 116.0(2) . .
C1 P1 Cu1 108.8(2) . .
C13 P1 Cu1 119.9(2) . .
Cu1 I1 Cu1 68.27(3) . 2_876
Ti3 O11 Ti2 105.48(15) . .
Ti3 O11 Ti1 145.48(18) . .
Ti2 O11 Ti1 104.29(15) . .
C34 O7 Ti2 134.1(4) . .
C34 O7 Ti1 121.9(4) . .
Ti2 O7 Ti1 103.51(16) . .
C40 O10 Ti2 130.5(4) . .
C40 O10 Ti3 127.3(4) . .
Ti2 O10 Ti3 102.08(15) . .
Ti3 O12 Ti1 137.4(2) . 2_765
C30 O1 Ti2 127.9(3) . .
P2 O5 Ti1 137.6(2) . .
C30 O2 Ti1 128.8(3) . .
P2 O4 Ti2 142.0(2) . 2_765
C19 O8 C19' 28.5(6) . .
C19 O8 Ti1 162.0(6) . .
C19' O8 Ti1 133.6(7) . .
C37 O6 Ti2 171.7(5) . .
C43 O9 Ti3 150.6(5) . .
C29 N1 C25 118.1(5) . .
C29 N1 Cu1 118.1(3) . .
C25 N1 Cu1 123.8(4) . .
C27 C26 C25 118.1(5) . .
C27 C26 C30 120.9(5) . .
C25 C26 C30 120.9(5) . .
C8 C7 C12 117.6(6) . .
C8 C7 P1 125.5(5) . .
C12 C7 P1 116.6(5) . .
C11 C12 C7 122.1(7) . .
N1 C29 C28 123.1(5) . .
O2 C30 O1 127.2(5) . .
O2 C30 C26 115.9(5) . .
O1 C30 C26 116.9(5) . .
N1 C25 C26 122.7(5) . .
C18 C13 C14 118.0(6) . .
C18 C13 P1 118.8(5) . .
C14 C13 P1 123.0(5) . .
C2 C1 C6 117.4(6) . .
C2 C1 P1 121.4(5) . .
C6 C1 P1 120.7(5) . .
C0AA C20 C21 120.1(6) . .
C21 C22 C23 120.5(6) . .
C0AA C24 C23 120.6(6) . .
C22 C23 C24 120.0(7) . .
C27 C28 C29 117.8(6) . .
C13 C14 C15 121.6(7) . .
C9 C8 C7 120.5(7) . .
C41 C40 C42 135.1(8) . .
C41 C40 O10 112.8(7) . .
C42 C40 O10 111.7(6) . .
C26 C27 C28 120.1(6) . .
C16 C15 C14 118.6(8) . .
O7 C34 C36 113.4(5) . .
O7 C34 C35 110.8(6) . .
C36 C34 C35 116.3(7) . .
C10 C11 C12 118.9(8) . .
C4 C5 C6 121.6(8) . .
C11 C10 C9 120.5(8) . .
C4 C3 C2 122.1(8) . .
C5 C6 C1 119.7(7) . .
C10 C9 C8 120.3(8) . .
C13 C18 C17 119.9(8) . .
C3 C2 C1 120.6(7) . .
C15 C16 C17 121.4(8) . .
C22 C21 C20 121.0(7) . .
P2 O3 Ti3 139.2(2) . .
C3 C4 C5 118.6(8) . .
C45 C43 O9 117.6(8) . .
C45 C43 C44 118.9(9) . .
O9 C43 C44 113.4(7) . .
O6 C37 C39 111.3(7) . .
O6 C37 C38 112.5(7) . .
C39 C37 C38 124.5(9) . .
C16 C17 C18 120.4(8) . .
C24 C0AA C20 117.6(5) . .
C24 C0AA P2 120.9(5) . .
C20 C0AA P2 121.3(4) . .
C19' C19 C32 89(2) . .
C19' C19 O8 77(2) . .
C32 C19 O8 118.9(14) . .
C19' C19 C31 63(2) . .
C32 C19 C31 124.3(11) . .
O8 C19 C31 101.3(12) . .
C19 C19' C31 89(2) . .
C19 C19' C32 62(2) . .
C31 C19' C32 123.7(12) . .
C19 C19' O8 74.7(19) . .
C31 C19' O8 108.9(10) . .
C32 C19' O8 107.5(12) . .
C19' C31 C19 27.7(7) . .
C19 C32 C19' 29.4(7) . .

loop_
_geom_bond_atom_site_label_1
_geom_bond_atom_site_label_2
_geom_bond_distance
_geom_bond_site_symmetry_2
Ti3 O12 1.769(3) .
Ti3 O9 1.788(4) .
Ti3 O11 1.907(3) .
Ti3 O3 1.951(4) .
Ti3 O10 2.029(3) .
Ti3 Ti2 3.1006(14) .
Ti3 Ti1 3.3755(12) 2_765
Cu1 N1 2.075(4) .
Cu1 P1 2.2319(17) .
Cu1 I1 2.5819(8) .
Cu1 I1 2.7108(7) 2_876
Cu1 Cu1 2.9720(15) 2_876
Ti1 O8 1.783(4) .
Ti1 O12 1.854(3) 2_765
Ti1 O5 1.970(3) .
Ti1 O11 2.001(3) .
Ti1 O7 2.029(4) .
Ti1 O2 2.163(3) .
Ti1 Ti2 3.1503(13) .
Ti1 Ti3 3.3755(12) 2_765
Ti2 O6 1.756(3) .
Ti2 O4 1.954(3) 2_765
Ti2 O10 1.958(4) .
Ti2 O7 1.983(4) .
Ti2 O11 1.989(3) .
Ti2 O1 2.102(3) .
P2 O3 1.510(4) .
P2 O5 1.513(4) .
P2 O4 1.531(3) .
P2 C0AA 1.790(5) .
P1 C7 1.813(6) .
P1 C1 1.816(6) .
P1 C13 1.827(6) .
I1 Cu1 2.7108(7) 2_876
O7 C34 1.435(7) .
O10 C40 1.455(7) .
O12 Ti1 1.854(3) 2_765
O1 C30 1.251(6) .
O2 C30 1.248(6) .
O4 Ti2 1.954(3) 2_765
O8 C19 1.471(15) .
O8 C19' 1.485(15) .
O6 C37 1.416(7) .
O9 C43 1.386(7) .
N1 C29 1.311(7) .
N1 C25 1.344(6) .
C26 C27 1.362(7) .
C26 C25 1.385(7) .
C26 C30 1.514(7) .
C7 C8 1.378(8) .
C7 C12 1.383(9) .
C12 C11 1.374(9) .
C29 C28 1.394(8) .
C13 C18 1.354(9) .
C13 C14 1.361(9) .
C1 C2 1.386(9) .
C1 C6 1.390(8) .
C20 C0AA 1.370(8) .
C20 C21 1.379(9) .
C22 C21 1.318(9) .
C22 C23 1.334(10) .
C24 C0AA 1.365(8) .
C24 C23 1.386(8) .
C28 C27 1.376(8) .
C14 C15 1.398(10) .
C8 C9 1.375(10) .
C40 C41 1.318(11) .
C40 C42 1.453(9) .
C15 C16 1.316(11) .
C34 C36 1.444(9) .
C34 C35 1.469(9) .
C11 C10 1.361(11) .
C5 C4 1.358(11) .
C5 C6 1.390(10) .
C10 C9 1.367(11) .
C3 C4 1.337(11) .
C3 C2 1.375(10) .
C18 C17 1.390(11) .
C16 C17 1.340(12) .
C43 C45 1.341(11) .
C43 C44 1.433(10) .
C37 C39 1.423(11) .
C37 C38 1.440(11) .
C19 C19' 0.728(16) .
C19 C32 1.306(19) .
C19 C31 1.566(19) .
C19' C31 1.402(16) .
C19' C32 1.481(17) .
